data_2007140
loop_
_publ_author_name
'Moreno-Fuquen, Rodolfo'
'Gambardella, Maria Teresa do Prado'
'Valderrama-N, Jaime'

_publ_section_title
;
 2:1 Complex of 3-Picoline <i>N</i>-Oxide and Hydroquinone
;
_journal_issue 4
_journal_name_full 'Acta Crystallographica Section C'
_journal_page_first 515
_journal_page_last 517
_journal_paper_doi 10.1107/S0108270197016260
_journal_volume 54
_journal_year 1998
_chemical_formula_moiety '2C6 H7 N O,C6 H6 O2'
_chemical_formula_sum 'C18 H20 N2 O4'
_chemical_formula_weight 328.37
_space_group_IT_number 14
_symmetry_cell_setting monoclinic
_symmetry_space_group_name_Hall '-P 2yn'
_symmetry_space_group_name_H-M 'P 1 21/n 1'
_cell_angle_alpha 90.00
_cell_angle_beta 105.10(3)
_cell_angle_gamma 90.00
_cell_formula_units_Z 2
_cell_length_a 11.2065(5)
_cell_length_b 6.0273(4)
_cell_length_c 12.7077(5)
_cell_measurement_reflns_used 25
_cell_measurement_temperature 295
_cell_measurement_theta_max 18.23
_cell_measurement_theta_min 10.34
_cell_volume 828.70(14)
_computing_cell_refinement 'CAD-4 Software'
_computing_data_collection 'CAD-4 Software (Enraf-Nonius, 1989)'
_computing_data_reduction 'SDP-VAX (Frenz, 1978)'
_computing_molecular_graphics 'ORTEPII (Johnson, 1976)'
_computing_publication_material SDP-VAX
_computing_structure_refinement 'SHELXL93 (Sheldrick, 1993)'
_computing_structure_solution 'SHELXS86 (Sheldrick, 1985)'
_diffrn_ambient_temperature 295
_diffrn_measurement_device 'Enraf-Nonius CAD-4'
_diffrn_measurement_method \w/2\q
_diffrn_radiation_monochromator graphite
_diffrn_radiation_source 'fine-focus sealed tube'
_diffrn_radiation_type MoK\a
_diffrn_radiation_wavelength 0.71073
_diffrn_reflns_av_R_equivalents 0.012
_diffrn_reflns_av_sigmaI/netI 0.0097
_diffrn_reflns_limit_h_max 13
_diffrn_reflns_limit_h_min -13
_diffrn_reflns_limit_k_max 0
_diffrn_reflns_limit_k_min -7
_diffrn_reflns_limit_l_max 15
_diffrn_reflns_limit_l_min 0
_diffrn_reflns_number 1759
_diffrn_reflns_theta_max 26.29
_diffrn_reflns_theta_min 2.82
_diffrn_standards_decay_% 0.71
_diffrn_standards_interval_time 120
_diffrn_standards_number 3
_exptl_absorpt_coefficient_mu 0.09
_exptl_absorpt_correction_type none
_exptl_crystal_colour colourless
_exptl_crystal_density_diffrn 1.316
_exptl_crystal_density_meas ?
_exptl_crystal_description transparent_prisms
_exptl_crystal_F_000 464
_exptl_crystal_size_max 0.22
_exptl_crystal_size_mid 0.18
_exptl_crystal_size_min 0.12
_refine_diff_density_max 0.205
_refine_diff_density_min -0.184
_refine_ls_extinction_coef 0.032(7)
_refine_ls_extinction_method SHELXL93_(Sheldrick,_1993)
_refine_ls_goodness_of_fit_all 1.022
_refine_ls_goodness_of_fit_obs 0.988
_refine_ls_hydrogen_treatment H_atoms:_see_text
_refine_ls_matrix_type full
_refine_ls_number_parameters 113
_refine_ls_number_reflns 1683
_refine_ls_number_restraints 0
_refine_ls_restrained_S_all 1.022
_refine_ls_restrained_S_obs 0.988
_refine_ls_R_factor_all 0.0481
_refine_ls_R_factor_obs .040
_refine_ls_shift/esd_max 0.000
_refine_ls_shift/esd_mean 0.000
_refine_ls_structure_factor_coef Fsqd
_refine_ls_weighting_details 'w = 1/[\s^2^(Fo^2^)+(0.0849P)^2^+0.1853P) where P=(Fo^2^+2Fc^2^)/3'
_refine_ls_weighting_scheme calc
_refine_ls_wR_factor_all 0.1374
_refine_ls_wR_factor_obs .123
_reflns_number_observed 1446
_reflns_number_total 1683
_reflns_observed_criterion >2sigma(I)
_cod_data_source_file bk1345.cif
_cod_data_source_block global
_cod_depositor_comments
;
The following automatic conversions were performed:

'_exptl_crystal_density_meas' value 'not_measured' was changed to '?'
- the value is perceived as not measured.

Automatic conversion script
Id: cif_fix_values 3008 2015-01-20 13:52:24Z robertas 

The following automatic conversions were performed:

'_refine_ls_weighting_scheme' value
'1/[\s^2^(Fo^2^)+(0.0849P)^2^+0.1853P) where P=(Fo^2^+2Fc^2^)/3' was
changed to 'calc'. New tag '_refine_ls_weighting_details' was
created. The value of the new tag was set to 'w =
1/[\s^2^(Fo^2^)+(0.0849P)^2^+0.1853P) where P=(Fo^2^+2Fc^2^)/3'.

Automatic conversion script
Id: cif_fix_values 3143 2015-03-26 13:38:13Z robertas 

2017-05-31
Fixed wrong formula           miguel
;
_cod_original_cell_volume 828.69(7)
_cod_original_sg_symbol_H-M 'P 21/n'
_cod_original_formula_sum 'C12 H13 N1 O3'
_cod_database_code 2007140

loop_
_symmetry_equiv_pos_as_xyz
'x, y, z'
'-x+1/2, y+1/2, -z+1/2'
'-x, -y, -z'
'x+1/2, -y+1/2, z+1/2'

loop_
_atom_site_aniso_label
_atom_site_aniso_U_11
_atom_site_aniso_U_22
_atom_site_aniso_U_33
_atom_site_aniso_U_12
_atom_site_aniso_U_13
_atom_site_aniso_U_23
O1 .0372(6) .0608(7) .0873(8) -.0007(5) .0209(5) .0151(6)
N1 .0370(6) .0451(7) .0489(6) .0005(5) .0122(5) .0098(5)
C7 .0430(8) .0438(8) .0450(7) -.0001(6) .0083(6) .0023(6)
C8 .0428(7) .0557(9) .0387(7) .0040(6) .0118(5) .0070(6)
C9 .0415(7) .0592(10) .0524(8) -.0077(6) .0129(6) .0070(7)
C10 .0549(9) .0453(8) .0541(8) -.0076(6) .0114(7) .0010(6)
C11 .0531(8) .0436(8) .0503(8) .0044(6) .0174(6) .0049(6)
C12 .0563(10) .0803(12) .0598(10) .0109(9) .0201(8) -.0065(9)
O2 .0427(6) .0507(7) .0830(8) .0013(5) .0275(5) .0037(6)
C1 .0359(7) .0406(7) .0453(7) -.0013(5) .0104(5) -.0044(5)
C2 .0434(7) .0364(7) .0522(8) .0002(5) .0119(6) .0038(6)
C6 .0398(7) .0373(7) .0579(8) .0057(5) .0111(6) .0005(6)

loop_
_atom_site_label
_atom_site_fract_x
_atom_site_fract_y
_atom_site_fract_z
_atom_site_U_iso_or_equiv
_atom_site_thermal_displace_type
_atom_site_calc_flag
_atom_site_refinement_flags
_atom_site_occupancy
_atom_site_disorder_group
_atom_site_type_symbol
O1 .73492(10) -.5810(2) .83850(10) .0609(4) Uani d . 1 . O
N1 .85135(10) -.5290(2) .84389(9) .0435(3) Uani d . 1 . N
C7 .92121(13) -.6700(2) .80249(11) .0445(4) Uani d . 1 . C
H7 .88669(13) -.8011(2) .76962(11) .076 Uiso calc R 1 . H
C8 1.04303(13) -.6217(3) .80841(11) .0455(4) Uani d . 1 . C
C9 1.09199(14) -.4256(3) .85758(12) .0509(4) Uani d . 1 . C
H9 1.17434(14) -.3903(3) .86382(12) .076 Uiso calc R 1 . H
C10 1.01846(15) -.2828(3) .89718(13) .0519(4) Uani d . 1 . C
H10 1.05089(15) -.1497(3) .92927(13) .076 Uiso calc R 1 . H
C11 .89745(14) -.3358(2) .88961(12) .0482(4) Uani d . 1 . C
H11 .84765(14) -.2385(2) .91598(12) .076 Uiso calc R 1 . H
C12 1.1184(2) -.7806(3) .76033(15) .0645(5) Uani d . 1 . C
H121 1.1891(2) -.8284(3) .81614(15) .076 Uiso calc R 1 . H
H122 1.1453(2) -.7075(3) .70341(15) .076 Uiso calc R 1 . H
H123 1.0688(2) -.9070(3) .73081(15) .076 Uiso calc R 1 . H
O2 .72068(10) -.9499(2) .94383(10) .0568(4) Uani d . 1 . O
HO2 .7205(19) -.813(4) .9073(17) .076 Uiso d . 1 . H
C1 .61082(12) -.9708(2) .97029(11) .0407(3) Uani d . 1 . C
C2 .52438(13) -.8013(2) .95551(12) .0441(4) Uani d . 1 . C
H2 .54005(13) -.6671(2) .92554(12) .076 Uiso calc R 1 . H
C6 .58512(13) -1.1696(2) 1.01493(12) .0453(4) Uani d . 1 . C
H6 .64219(13) -1.2849(2) 1.02513(12) .076 Uiso calc R 1 . H

loop_
_atom_type_symbol
_atom_type_scat_dispersion_real
_atom_type_scat_dispersion_imag
_atom_type_scat_source
C .017 .009 International_Tables_Vol_IV_Table_2.3.1
H 0 0 International_Tables_Vol_IV_Table_2.3.1
O .047 .032 International_Tables_Vol_IV_Table_2.3.1
N .029 .018 International_Tables_Vol_IV_Table_2.3.1

loop_
_geom_angle_atom_site_label_1
_geom_angle_atom_site_label_2
_geom_angle_atom_site_label_3
_geom_angle_site_symmetry_1
_geom_angle
_geom_angle_publ_flag
O1 N1 C11 . 119.32(13) y
O1 N1 C7 . 119.56(13) y
C11 N1 C7 . 121.12(13) y
N1 C7 C8 . 120.80(14) ?
C7 C8 C9 . 118.42(14) ?
C7 C8 C12 . 119.7(2) y
C9 C8 C12 . 121.88(14) y
C10 C9 C8 . 119.72(14) ?
C11 C10 C9 . 120.31(15) ?
N1 C11 C10 . 119.59(14) y
O2 C1 C2 . 122.82(13) y
O2 C1 C6 . 118.52(13) y
C2 C1 C6 . 118.66(13) y
C6 C2 C1 3_637 120.46(13) ?
C2 C6 C1 3_637 120.88(13) ?

loop_
_geom_bond_atom_site_label_1
_geom_bond_atom_site_label_2
_geom_bond_site_symmetry_2
_geom_bond_distance
_geom_bond_publ_flag
O1 N1 . 1.3262(15) y
N1 C11 . 1.343(2) y
N1 C7 . 1.351(2) y
C7 C8 . 1.378(2) ?
C8 C9 . 1.382(2) ?
C8 C12 . 1.508(2) y
C9 C10 . 1.374(2) ?
C10 C11 . 1.372(2) ?
O2 C1 . 1.364(2) y
C1 C2 . 1.387(2) y
C1 C6 . 1.388(2) y
C2 C6 3_637 1.385(2) ?
C6 C2 3_637 1.385(2) ?
